data_7001092
loop_
_publ_author_name
'Mahenthirarajah, Thushitha'
'Li, Yang'
'Lightfoot, Philip'

_publ_section_title
;
 Organic--inorganic hybrid chains and layers constructed from
 copper-amine cations and early transition metal (Nb, Mo) oxyfluoride
 anions
;
_journal_issue 17
_journal_name_full 'Dalton Transactions'
_journal_page_first 3280
_journal_page_last 3285
_journal_paper_doi 10.1039/b900356h
_journal_year 2009
_chemical_formula_moiety 'C20 H20 Cu N4 O2, F5 Nb O'
_chemical_formula_sum 'C20 H20 Cu F5 N4 Nb O3'
_chemical_formula_weight 615.86
_chemical_name_systematic
;
?
;
_space_group_IT_number 130
_symmetry_cell_setting tetragonal
_symmetry_space_group_name_Hall '-P 4a 2ac'
_symmetry_space_group_name_H-M 'P 4/n c c :2'
_atom_sites_solution_hydrogens geom
_atom_sites_solution_primary direct
_atom_sites_solution_secondary difmap
_audit_creation_method SHELXL-97
_cell_angle_alpha 90.00
_cell_angle_beta 90.00
_cell_angle_gamma 90.00
_cell_formula_units_Z 4
_cell_length_a 11.340(4)
_cell_length_b 11.340(4)
_cell_length_c 15.657(5)
_cell_measurement_reflns_used 12515
_cell_measurement_temperature 93(2)
_cell_measurement_theta_max 28.7
_cell_measurement_theta_min 2.5
_cell_volume 2013.4(12)
_computing_cell_refinement 'CrystalClear (Rigaku Inc., 2007)'
_computing_data_collection 'CrystalClear (Rigaku Inc., 2007)'
_computing_data_reduction 'CrystalClear (Rigaku Inc., 2007)'
_computing_molecular_graphics 'Bruker SHELXTL'
_computing_publication_material 'Bruker SHELXTL'
_computing_structure_refinement 'SHELXL-97 (Sheldrick, 1997)'
_computing_structure_solution 'SHELXL-97 (Sheldrick, 1997)'
_diffrn_ambient_temperature 93(2)
_diffrn_measured_fraction_theta_full 0.999
_diffrn_measured_fraction_theta_max 0.897
_diffrn_measurement_device_type 'CCD Area Detector'
_diffrn_measurement_method dtprofit.ref
_diffrn_radiation_monochromator 'Confocal optics'
_diffrn_radiation_source 'Rotating Anode'
_diffrn_radiation_type MoK\a
_diffrn_radiation_wavelength 0.71073
_diffrn_reflns_av_R_equivalents 0.0768
_diffrn_reflns_av_sigmaI/netI 0.0406
_diffrn_reflns_limit_h_max 15
_diffrn_reflns_limit_h_min -10
_diffrn_reflns_limit_k_max 15
_diffrn_reflns_limit_k_min -15
_diffrn_reflns_limit_l_max 20
_diffrn_reflns_limit_l_min -17
_diffrn_reflns_number 12515
_diffrn_reflns_theta_full 25.00
_diffrn_reflns_theta_max 28.68
_diffrn_reflns_theta_min 2.54
_exptl_absorpt_coefficient_mu 1.706
_exptl_absorpt_correction_T_max 0.89
_exptl_absorpt_correction_T_min 0.89
_exptl_absorpt_correction_type multi-scan
_exptl_crystal_colour blue
_exptl_crystal_density_diffrn 2.032
_exptl_crystal_density_method 'not measured'
_exptl_crystal_description prism
_exptl_crystal_F_000 1228
_exptl_crystal_size_max 0.100
_exptl_crystal_size_mid 0.070
_exptl_crystal_size_min 0.050
_refine_diff_density_max 1.542
_refine_diff_density_min -1.212
_refine_diff_density_rms 0.152
_refine_ls_extinction_coef 0.0048(11)
_refine_ls_extinction_expression Fc^*^=kFc[1+0.001xFc^2^\l^3^/sin(2\q)]^-1/4^
_refine_ls_extinction_method SHELXL
_refine_ls_goodness_of_fit_ref 0.589
_refine_ls_hydrogen_treatment mixed
_refine_ls_matrix_type full
_refine_ls_number_parameters 82
_refine_ls_number_reflns 1178
_refine_ls_number_restraints 0
_refine_ls_restrained_S_all 0.589
_refine_ls_R_factor_all 0.0640
_refine_ls_R_factor_gt 0.0515
_refine_ls_shift/su_max 0.000
_refine_ls_shift/su_mean 0.000
_refine_ls_structure_factor_coef Fsqd
_refine_ls_weighting_details 'calc w=1/[\s^2^(Fo^2^)+(0.1920P)^2^+13.6782P] where P=(Fo^2^+2Fc^2^)/3'
_refine_ls_weighting_scheme calc
_refine_ls_wR_factor_gt 0.1452
_refine_ls_wR_factor_ref 0.1689
_reflns_number_gt 925
_reflns_number_total 1178
_reflns_threshold_expression >2sigma(I)
_cod_data_source_file b900356h.txt
_cod_data_source_block 8
_cod_original_cell_volume 2013.3(11)
_cod_original_sg_symbol_H-M 'P 4/n c c'
_cod_database_code 7001092

loop_
_symmetry_equiv_pos_as_xyz
'x, y, z'
'x+1/2, -y, -z+1/2'
'-x+1/2, -y+1/2, z'
'-x, y+1/2, -z+1/2'
'y+1/2, x+1/2, -z+1/2'
'y, -x+1/2, z'
'-y+1/2, x, z'
'-y, -x, -z+1/2'
'-x, -y, -z'
'-x-1/2, y, z-1/2'
'x-1/2, y-1/2, -z'
'x, -y-1/2, z-1/2'
'-y-1/2, -x-1/2, z-1/2'
'-y, x-1/2, -z'
'y-1/2, -x, -z'
'y, x, z-1/2'

loop_
_atom_site_label
_atom_site_type_symbol
_atom_site_fract_x
_atom_site_fract_y
_atom_site_fract_z
_atom_site_U_iso_or_equiv
_atom_site_adp_type
_atom_site_occupancy
_atom_site_symmetry_multiplicity
_atom_site_calc_flag
_atom_site_refinement_flags
_atom_site_disorder_assembly
_atom_site_disorder_group
Nb1 Nb 0.2500 0.2500 0.18766(5) 0.0249(3) Uani 1 4 d S . .
Cu1 Cu 0.7500 0.2500 0.2500 0.0158(4) Uani 1 4 d S . .
F1 F 0.3477(2) 0.1105(2) 0.19154(15) 0.0344(6) Uani 0.81 1 d P . .
O1 O 0.3477(2) 0.1105(2) 0.19154(15) 0.0344(6) Uani 0.19 1 d P . .
F2 F 0.2500 0.2500 0.3128(3) 0.0250(12) Uani 0.88 4 d SP . .
O2 O 0.2500 0.2500 0.3128(3) 0.0250(12) Uani 0.12 4 d SP . .
F3 F 0.2500 0.2500 0.0659(3) 0.0380(14) Uani 0.88 4 d SP . .
O3 O 0.2500 0.2500 0.0659(3) 0.0380(14) Uani 0.12 4 d SP . .
O4 O 0.8960(2) 0.1040(2) 0.2500 0.0257(8) Uani 1 2 d S . .
H4A H 0.881(4) 0.037(4) 0.270(3) 0.039 Uiso 1 1 d . . .
N1 N 0.6583(2) 0.1592(2) 0.34150(17) 0.0200(6) Uani 1 1 d . . .
C1 C 0.7139(3) 0.0964(3) 0.4014(2) 0.0237(7) Uani 1 1 d . . .
H11 H 0.7959 0.0963 0.4015 0.028 Uiso 1 1 calc R . .
C2 C 0.6557(3) 0.0316(3) 0.4630(2) 0.0252(8) Uani 1 1 d . . .
H21 H 0.6984 -0.0127 0.5022 0.030 Uiso 1 1 calc R . .
C3 C 0.5331(3) 0.0329(3) 0.46630(18) 0.0196(7) Uani 1 1 d . . .
C4 C 0.4748(2) 0.0973(2) 0.40322(16) 0.0233(7) Uani 1 1 d . . .
H41 H 0.3928 0.0995 0.4019 0.028 Uiso 1 1 calc R . .
C5 C 0.5400(2) 0.1582(2) 0.34234(16) 0.0232(7) Uani 1 1 d R . .
H51 H 0.4999 0.2002 0.3004 0.028 Uiso 1 1 calc R . .

loop_
_atom_site_aniso_label
_atom_site_aniso_U_11
_atom_site_aniso_U_22
_atom_site_aniso_U_33
_atom_site_aniso_U_23
_atom_site_aniso_U_13
_atom_site_aniso_U_12
Nb1 0.0267(4) 0.0267(4) 0.0214(5) 0.000 0.000 0.000
Cu1 0.0183(4) 0.0183(4) 0.0110(6) 0.000 0.000 -0.0051(3)
F1 0.0318(13) 0.0266(12) 0.0446(14) 0.0032(10) 0.0007(10) 0.0048(9)
O1 0.0318(13) 0.0266(12) 0.0446(14) 0.0032(10) 0.0007(10) 0.0048(9)
F2 0.0328(18) 0.0328(18) 0.010(2) 0.000 0.000 0.000
O2 0.0328(18) 0.0328(18) 0.010(2) 0.000 0.000 0.000
F3 0.042(2) 0.042(2) 0.030(3) 0.000 0.000 0.000
O3 0.042(2) 0.042(2) 0.030(3) 0.000 0.000 0.000
O4 0.0226(11) 0.0226(11) 0.0319(19) 0.0054(10) 0.0054(10) -0.0008(14)
N1 0.0225(14) 0.0224(14) 0.0151(12) 0.0001(11) -0.0001(11) -0.0027(11)
C1 0.0210(16) 0.0277(18) 0.0223(15) 0.0013(14) 0.0002(14) -0.0026(14)
C2 0.0276(18) 0.0265(17) 0.0216(16) 0.0030(13) -0.0004(13) 0.0017(14)
C3 0.0247(16) 0.0200(15) 0.0140(15) -0.0032(12) -0.0005(12) -0.0001(15)
C4 0.0221(15) 0.0247(17) 0.0231(16) 0.0031(13) -0.0019(13) -0.0030(13)
C5 0.0254(17) 0.0234(17) 0.0208(15) 0.0026(13) -0.0030(13) -0.0014(12)

loop_
_atom_type_symbol
_atom_type_description
_atom_type_scat_dispersion_real
_atom_type_scat_dispersion_imag
_atom_type_scat_source
C C 0.0033 0.0016 'International Tables Vol C Tables 4.2.6.8 and 6.1.1.4'
H H 0.0000 0.0000 'International Tables Vol C Tables 4.2.6.8 and 6.1.1.4'
N N 0.0061 0.0033 'International Tables Vol C Tables 4.2.6.8 and 6.1.1.4'
O O 0.0106 0.0060 'International Tables Vol C Tables 4.2.6.8 and 6.1.1.4'
F F 0.0171 0.0103 'International Tables Vol C Tables 4.2.6.8 and 6.1.1.4'
Nb Nb -2.0727 0.6215 'International Tables Vol C Tables 4.2.6.8 and 6.1.1.4'
Cu Cu 0.3201 1.2651 'International Tables Vol C Tables 4.2.6.8 and 6.1.1.4'

loop_
_geom_angle_atom_site_label_1
_geom_angle_atom_site_label_2
_geom_angle_atom_site_label_3
_geom_angle
_geom_angle_site_symmetry_1
_geom_angle_site_symmetry_3
_geom_angle_publ_flag
F3 Nb1 O1 91.80(7) . 6 ?
F3 Nb1 F1 91.80(7) . 6 ?
O1 Nb1 F1 0.0(2) 6 6 ?
F3 Nb1 O1 91.80(7) . 7 ?
O1 Nb1 O1 176.39(15) 6 7 ?
F1 Nb1 O1 176.39(15) 6 7 ?
F3 Nb1 F1 91.80(7) . 7 ?
O1 Nb1 F1 176.39(15) 6 7 ?
F1 Nb1 F1 176.39(15) 6 7 ?
O1 Nb1 F1 0.0(2) 7 7 ?
F3 Nb1 F1 91.80(7) . . ?
O1 Nb1 F1 89.943(5) 6 . ?
F1 Nb1 F1 89.943(5) 6 . ?
O1 Nb1 F1 89.943(5) 7 . ?
F1 Nb1 F1 89.943(5) 7 . ?
F3 Nb1 F1 91.80(7) . 3 ?
O1 Nb1 F1 89.943(5) 6 3 ?
F1 Nb1 F1 89.943(5) 6 3 ?
O1 Nb1 F1 89.943(5) 7 3 ?
F1 Nb1 F1 89.943(5) 7 3 ?
F1 Nb1 F1 176.39(15) . 3 ?
F3 Nb1 O1 91.80(7) . 3 ?
O1 Nb1 O1 89.943(5) 6 3 ?
F1 Nb1 O1 89.943(5) 6 3 ?
O1 Nb1 O1 89.943(5) 7 3 ?
F1 Nb1 O1 89.943(5) 7 3 ?
F1 Nb1 O1 176.39(15) . 3 ?
F1 Nb1 O1 0.00(19) 3 3 ?
F3 Nb1 F2 180.0 . . ?
O1 Nb1 F2 88.20(7) 6 . ?
F1 Nb1 F2 88.20(7) 6 . ?
O1 Nb1 F2 88.20(7) 7 . ?
F1 Nb1 F2 88.20(7) 7 . ?
F1 Nb1 F2 88.20(7) . . ?
F1 Nb1 F2 88.20(7) 3 . ?
O1 Nb1 F2 88.20(7) 3 . ?
N1 Cu1 N1 179.60(16) 5_545 3_655 ?
N1 Cu1 N1 88.80(15) 5_545 . ?
N1 Cu1 N1 91.21(15) 3_655 . ?
N1 Cu1 N1 91.21(15) 5_545 8_665 ?
N1 Cu1 N1 88.80(15) 3_655 8_665 ?
N1 Cu1 N1 179.60(16) . 8_665 ?
N1 Cu1 O4 89.80(8) 5_545 . ?
N1 Cu1 O4 89.80(8) 3_655 . ?
N1 Cu1 O4 90.20(8) . . ?
N1 Cu1 O4 90.20(8) 8_665 . ?
N1 Cu1 O4 90.20(8) 5_545 3_655 ?
N1 Cu1 O4 90.20(8) 3_655 3_655 ?
N1 Cu1 O4 89.80(8) . 3_655 ?
N1 Cu1 O4 89.80(8) 8_665 3_655 ?
O4 Cu1 O4 180.0 . 3_655 ?
Cu1 O4 H4A 120(3) . . ?
C1 N1 C5 117.5(3) . . ?
C1 N1 Cu1 121.3(2) . . ?
C5 N1 Cu1 121.24(19) . . ?
N1 C1 C2 123.2(3) . . ?
N1 C1 H11 118.4 . . ?
C2 C1 H11 118.4 . . ?
C1 C2 C3 119.9(3) . . ?
C1 C2 H21 120.1 . . ?
C3 C2 H21 120.1 . . ?
C2 C3 C4 116.9(3) . . ?
C2 C3 C3 121.6(4) . 9_656 ?
C4 C3 C3 121.5(4) . 9_656 ?
C5 C4 C3 119.53(18) . . ?
C5 C4 H41 120.2 . . ?
C3 C4 H41 120.2 . . ?
N1 C5 C4 122.89(15) . . ?
N1 C5 H51 118.6 . . ?
C4 C5 H51 118.6 . . ?

loop_
_geom_bond_atom_site_label_1
_geom_bond_atom_site_label_2
_geom_bond_distance
_geom_bond_site_symmetry_2
_geom_bond_publ_flag
Nb1 F3 1.907(6) . ?
Nb1 O1 1.932(2) 6 ?
Nb1 F1 1.932(2) 6 ?
Nb1 O1 1.932(2) 7 ?
Nb1 F1 1.932(2) 7 ?
Nb1 F1 1.932(2) . ?
Nb1 F1 1.932(2) 3 ?
Nb1 O1 1.932(2) 3 ?
Nb1 F2 1.960(4) . ?
Cu1 N1 2.048(3) 5_545 ?
Cu1 N1 2.048(3) 3_655 ?
Cu1 N1 2.048(3) . ?
Cu1 N1 2.048(3) 8_665 ?
Cu1 O4 2.341(4) . ?
Cu1 O4 2.341(4) 3_655 ?
O4 H4A 0.83(5) . ?
N1 C1 1.335(5) . ?
N1 C5 1.341(4) . ?
C1 C2 1.381(5) . ?
C1 H11 0.9300 . ?
C2 C3 1.391(5) . ?
C2 H21 0.9300 . ?
C3 C4 1.395(4) . ?
C3 C3 1.495(7) 9_656 ?
C4 C5 1.3906 . ?
C4 H41 0.9300 . ?
C5 H51 0.9300 . ?

loop_
_geom_hbond_atom_site_label_D
_geom_hbond_atom_site_label_H
_geom_hbond_atom_site_label_A
_geom_hbond_distance_DH
_geom_hbond_distance_HA
_geom_hbond_distance_DA
_geom_hbond_angle_DHA
_geom_hbond_site_symmetry_A
O4 H4A F1 0.83(5) 1.82(5) 2.656(3) 178(5) 2
